data_7135125
loop_
_publ_author_name
'Scheepers, Matthew C.'
'Haynes, Delia A.'

_publ_section_title
;
 Design and synthesis of ternary multi-component crystals by sublimation.
;
_journal_name_full 'Chemical communications (Cambridge, England)'
_journal_paper_doi 10.1039/d5cc04584c
_journal_year 2025
_chemical_formula_moiety '2(C7 H3 N2 O6), C10 H10 N2, C7 H7 N O2'
_chemical_formula_sum 'C31 H23 N7 O14'
_chemical_formula_weight 717.56
_chemical_name_systematic '3,5-dinitrobenzoic acid, 3-aminobenzoic acid, 4,4'-bipyridine'
_space_group_IT_number 15
_space_group_name_Hall '-C 2yc'
_space_group_name_H-M_alt 'C 1 2/c 1'
_symmetry_cell_setting monoclinic
_symmetry_Int_Tables_number 15
_symmetry_space_group_name_Hall '-C 2yc'
_symmetry_space_group_name_H-M 'C 1 2/c 1'
_atom_sites_solution_hydrogens geom
_atom_sites_solution_primary dual
_atom_sites_solution_secondary dual
_audit_conform_dict_location ftp://ftp.iucr.org/pub/cif_core.dic
_audit_conform_dict_name cif_core.dic
_audit_conform_dict_version 2.4.5
_audit_creation_date 2025-05-23T10:11:20-00:00
_audit_creation_method 'WinGX routine CIF_UPDATE'
_audit_update_record
;
2025-08-08 deposited with the CCDC.	2025-10-10 downloaded from the CCDC.
;
_cell_angle_alpha 90
_cell_angle_beta 90.554(2)
_cell_angle_gamma 90
_cell_formula_units_Z 4
_cell_length_a 17.8367(5)
_cell_length_b 12.2586(3)
_cell_length_c 13.8777(4)
_cell_measurement_reflns_used 9922
_cell_measurement_temperature 173(2)
_cell_measurement_theta_max 36.99
_cell_measurement_theta_min 2.5
_cell_measurement_wavelength 0.71073
_cell_volume 3034.26(14)
_computing_cell_refinement 'SAINT V8.40B (?, 2016)'
_computing_data_reduction 'SAINT V8.40B (?, 2016)'
_computing_molecular_graphics 'Olex2 (Dolomanov et al., 2009)'
_computing_publication_material 'Olex2 (Dolomanov et al., 2009)'
_computing_structure_refinement 'SHELXL-2019/2 (Sheldrick, 2019)'
_computing_structure_solution 'SHELXT 2018/2 (Sheldrick, 2018)'
_diffrn_ambient_temperature 173(2)
_diffrn_measured_fraction_theta_full 1
_diffrn_measured_fraction_theta_max 0.998
_diffrn_measurement_device_type 'Bruker APEX-II CCD'
_diffrn_measurement_method '\f and \w scans'
_diffrn_radiation_probe x-ray
_diffrn_radiation_type MoK\a
_diffrn_radiation_wavelength 0.71073
_diffrn_reflns_av_R_equivalents 0.036
_diffrn_reflns_av_unetI/netI 0.0192
_diffrn_reflns_Laue_measured_fraction_full 1
_diffrn_reflns_Laue_measured_fraction_max 0.998
_diffrn_reflns_limit_h_max 30
_diffrn_reflns_limit_h_min -30
_diffrn_reflns_limit_k_max 20
_diffrn_reflns_limit_k_min -20
_diffrn_reflns_limit_l_max 23
_diffrn_reflns_limit_l_min -23
_diffrn_reflns_number 85778
_diffrn_reflns_point_group_measured_fraction_full 1
_diffrn_reflns_point_group_measured_fraction_max 0.998
_diffrn_reflns_theta_full 25.242
_diffrn_reflns_theta_max 37.111
_diffrn_reflns_theta_min 2.016
_diffrn_standards_number 0
_exptl_absorpt_coefficient_mu 0.127
_exptl_absorpt_correction_T_max 0.747
_exptl_absorpt_correction_T_min 0.716
_exptl_absorpt_correction_type multi-scan
_exptl_absorpt_process_details
;
        SADABS-2016/2 (Bruker,2016/2) was used for absorption correction. wR2(in
;
_exptl_crystal_colour orange
_exptl_crystal_density_diffrn 1.571
_exptl_crystal_density_method 'not measured'
_exptl_crystal_description block
_exptl_crystal_F_000 1480
_exptl_crystal_recrystallization_method Sublimation
_exptl_crystal_size_max 0.344
_exptl_crystal_size_mid 0.245
_exptl_crystal_size_min 0.186
_refine_diff_density_max 1.751
_refine_diff_density_min -0.678
_refine_diff_density_rms 0.116
_refine_ls_extinction_method none
_refine_ls_goodness_of_fit_ref 1.193
_refine_ls_hydrogen_treatment constr
_refine_ls_matrix_type full
_refine_ls_number_constraints 0
_refine_ls_number_parameters 269
_refine_ls_number_reflns 7766
_refine_ls_number_restraints 0
_refine_ls_restrained_S_all 1.193
_refine_ls_R_factor_all 0.1079
_refine_ls_R_factor_gt 0.0985
_refine_ls_shift/su_max 0
_refine_ls_shift/su_mean 0
_refine_ls_structure_factor_coef Fsqd
_refine_ls_weighting_details 'w=1/[\s^2^(Fo^2^)+(0.0941P)^2^+12.6970P] where P=(Fo^2^+2Fc^2^)/3'
_refine_ls_weighting_scheme calc
_refine_ls_wR_factor_gt 0.2812
_refine_ls_wR_factor_ref 0.2869
_reflns_Friedel_coverage 0
_reflns_number_gt 6710
_reflns_number_total 7766
_reflns_threshold_expression 'I > 2\s(I)'
_cod_data_source_file d5cc04584c2.cif
_cod_data_source_block dnba+3aba+bpy
_cod_original_sg_symbol_H-M 'C 2/c'
_cod_database_code 7135125
_shelx_estimated_absorpt_t_min 0.958
_shelx_estimated_absorpt_t_max 0.977
_shelx_shelxl_version_number 2019/3

loop_
_symmetry_equiv_pos_as_xyz
'x, y, z'
'-x, y, -z+1/2'
'x+1/2, y+1/2, z'
'-x+1/2, y+1/2, -z+1/2'
'-x, -y, -z'
'x, -y, z-1/2'
'-x+1/2, -y+1/2, -z'
'x+1/2, -y+1/2, z-1/2'

loop_
_atom_site_label
_atom_site_type_symbol
_atom_site_fract_x
_atom_site_fract_y
_atom_site_fract_z
_atom_site_U_iso_or_equiv
_atom_site_adp_type
_atom_site_occupancy
_atom_site_site_symmetry_order
_atom_site_calc_flag
_atom_site_refinement_flags_posn
_atom_site_refinement_flags_adp
_atom_site_refinement_flags_occupancy
_atom_site_disorder_assembly
_atom_site_disorder_group
C1 C 0.26474(10) 0.46160(15) 0.49193(13) 0.0162(3) Uani 1 1 d . . . . .
C2 C 0.22111(10) 0.55475(15) 0.47897(13) 0.0172(3) Uani 1 1 d . . . . .
H2 H 0.221033 0.610776 0.526266 0.021 Uiso 1 1 calc R U . . .
C3 C 0.17787(10) 0.56440(16) 0.39608(14) 0.0184(3) Uani 1 1 d . . . . .
C4 C 0.17746(11) 0.48602(17) 0.32388(14) 0.0200(3) Uani 1 1 d . . . . .
H4 H 0.148109 0.494295 0.266855 0.024 Uiso 1 1 calc R U . . .
C5 C 0.22203(11) 0.39525(16) 0.33934(13) 0.0184(3) Uani 1 1 d . . . . .
C6 C 0.26512(10) 0.37978(15) 0.42213(13) 0.0177(3) Uani 1 1 d . . . . .
H6 H 0.293994 0.315361 0.430936 0.021 Uiso 1 1 calc R U . . .
C7 C 0.31180(11) 0.44881(16) 0.58215(13) 0.0179(3) Uani 1 1 d . . . . .
N1 N 0.12877(11) 0.65925(16) 0.38440(14) 0.0235(3) Uani 1 1 d . . . . .
N2 N 0.22383(11) 0.31132(16) 0.26331(13) 0.0240(3) Uani 1 1 d . . . . .
O1 O 0.34726(10) 0.36446(14) 0.59779(12) 0.0251(3) Uani 1 1 d . . . . .
O2 O 0.31129(10) 0.53285(14) 0.63747(12) 0.0254(3) Uani 1 1 d . . . . .
O3 O 0.13333(13) 0.73163(17) 0.44504(16) 0.0368(4) Uani 1 1 d . . . . .
O4 O 0.08513(10) 0.66161(17) 0.31601(15) 0.0320(4) Uani 1 1 d . . . . .
O5 O 0.17563(12) 0.31522(17) 0.19980(13) 0.0333(4) Uani 1 1 d . . . . .
O6 O 0.27354(12) 0.24275(16) 0.26778(14) 0.0315(4) Uani 1 1 d . . . . .
C8 C 0.43174(12) 0.60830(17) 0.81959(15) 0.0219(3) Uani 1 1 d . . . . .
H8 H 0.427597 0.676128 0.786854 0.026 Uiso 1 1 calc R U . . .
C9 C 0.47349(11) 0.60280(16) 0.90413(15) 0.0199(3) Uani 1 1 d . . . . .
H9 H 0.498415 0.665854 0.928068 0.024 Uiso 1 1 calc R U . . .
C10 C 0.47877(10) 0.50404(15) 0.95404(13) 0.0162(3) Uani 1 1 d . . . . .
C11 C 0.44146(17) 0.41439(18) 0.91447(17) 0.0304(5) Uani 1 1 d . . . . .
H11 H 0.443295 0.345704 0.946109 0.036 Uiso 1 1 calc R U . . .
C12 C 0.40185(17) 0.42591(19) 0.82912(17) 0.0302(5) Uani 1 1 d . . . . .
H12 H 0.377114 0.364104 0.802465 0.036 Uiso 1 1 calc R U . . .
N3 N 0.39724(10) 0.52110(15) 0.78294(12) 0.0208(3) Uani 1 1 d . . . . .
H3 H 0.371598 0.52626 0.728642 0.025 Uiso 1 1 calc R U . . .
N4 N 0.4723(3) 0.1842(5) 0.6589(5) 0.0419(11) Uani 0.5 1 d . . P A -1
H4A H 0.499076 0.168874 0.710747 0.05 Uiso 0.5 1 calc R U P A -1
H4B H 0.443105 0.242086 0.658032 0.05 Uiso 0.5 1 calc R U P A -1
O7 O 0.5573(3) -0.1968(4) 0.4145(4) 0.0391(9) Uani 0.5 1 d . . P A -1
H7 H 0.599286 -0.218202 0.395187 0.059 Uiso 0.5 1 calc R U P A -1
O8 O 0.6111(2) -0.1608(4) 0.5568(4) 0.0363(9) Uani 0.5 1 d . . P A -1
C13 C 0.5666(3) -0.1367(5) 0.4961(3) 0.0205(9) Uani 0.5 1 d . . P A -1
C14 C 0.5170(2) -0.0382(3) 0.4950(3) 0.0252(8) Uani 0.5 1 d G . P A -1
C15 C 0.4696(2) -0.0105(3) 0.4188(2) 0.047(2) Uani 0.5 1 d G . P A -1
H15 H 0.467428 -0.055187 0.362935 0.056 Uiso 0.5 1 calc R U P A -1
C16 C 0.4253(2) 0.0825(4) 0.4244(3) 0.0375(12) Uani 0.5 1 d G . P A -1
H16 H 0.392854 0.101428 0.372311 0.045 Uiso 0.5 1 calc R U P A -1
C17 C 0.4284(2) 0.1479(3) 0.5062(3) 0.073(5) Uani 0.5 1 d G . P A -1
H17 H 0.398137 0.211481 0.50998 0.087 Uiso 0.5 1 calc R U P A -1
C18 C 0.4759(2) 0.1202(3) 0.5824(3) 0.0291(9) Uani 0.5 1 d G . P A -1
C19 C 0.5201(2) 0.0272(3) 0.5768(3) 0.0324(13) Uani 0.5 1 d G . P A -1
H19 H 0.55257 0.008304 0.6289 0.039 Uiso 0.5 1 calc R U P A -1

loop_
_atom_site_aniso_label
_atom_site_aniso_U_11
_atom_site_aniso_U_22
_atom_site_aniso_U_33
_atom_site_aniso_U_23
_atom_site_aniso_U_13
_atom_site_aniso_U_12
C1 0.0186(7) 0.0151(7) 0.0150(6) 0.0005(5) 0.0020(5) 0.0024(5)
C2 0.0188(7) 0.0160(7) 0.0170(7) 0.0010(5) 0.0020(5) 0.0020(5)
C3 0.0179(7) 0.0180(7) 0.0193(7) 0.0042(6) 0.0021(5) 0.0021(6)
C4 0.0185(7) 0.0237(8) 0.0176(7) 0.0018(6) 0.0000(5) -0.0031(6)
C5 0.0192(7) 0.0197(7) 0.0163(7) -0.0022(6) 0.0032(5) -0.0031(6)
C6 0.0188(7) 0.0165(7) 0.0178(7) -0.0003(5) 0.0046(5) 0.0009(5)
C7 0.0189(7) 0.0185(7) 0.0165(7) 0.0016(5) 0.0021(5) 0.0030(6)
N1 0.0215(7) 0.0221(8) 0.0268(8) 0.0079(6) 0.0020(6) 0.0041(6)
N2 0.0288(8) 0.0237(8) 0.0196(7) -0.0042(6) 0.0047(6) -0.0086(6)
O1 0.0293(7) 0.0226(7) 0.0235(7) 0.0008(5) -0.0013(6) 0.0110(6)
O2 0.0306(8) 0.0223(7) 0.0232(7) -0.0052(5) -0.0079(6) 0.0076(6)
O3 0.0441(11) 0.0275(9) 0.0388(10) -0.0011(7) -0.0015(8) 0.0178(8)
O4 0.0245(7) 0.0343(9) 0.0369(9) 0.0149(7) -0.0068(6) 0.0030(6)
O5 0.0420(10) 0.0344(9) 0.0235(7) -0.0041(7) -0.0051(7) -0.0132(8)
O6 0.0374(9) 0.0286(8) 0.0286(8) -0.0113(7) 0.0075(7) 0.0006(7)
C8 0.0239(8) 0.0193(8) 0.0226(8) 0.0045(6) -0.0037(6) 0.0016(6)
C9 0.0219(8) 0.0141(7) 0.0234(8) 0.0037(6) -0.0037(6) -0.0010(6)
C10 0.0193(7) 0.0137(6) 0.0156(6) 0.0017(5) 0.0014(5) -0.0007(5)
C11 0.0512(14) 0.0155(8) 0.0241(9) 0.0045(7) -0.0129(9) -0.0105(8)
C12 0.0476(14) 0.0199(9) 0.0228(9) 0.0008(7) -0.0113(9) -0.0074(9)
N3 0.0227(7) 0.0227(7) 0.0169(6) 0.0011(5) -0.0013(5) 0.0015(6)
N4 0.044(3) 0.034(2) 0.047(3) 0.000(2) 0.011(2) 0.013(2)
O7 0.0323(18) 0.036(2) 0.049(2) 0.0033(18) 0.0063(17) 0.0064(16)
O8 0.0257(16) 0.0342(19) 0.049(2) 0.0121(17) -0.0002(15) 0.0108(14)
C13 0.0183(18) 0.024(2) 0.0196(17) 0.0096(14) 0.0030(14) -0.0048(15)
C14 0.0183(15) 0.0173(16) 0.040(2) 0.0073(15) 0.0093(15) 0.0010(13)
C15 0.028(3) 0.048(4) 0.065(6) 0.010(4) 0.027(3) -0.003(3)
C16 0.036(3) 0.037(3) 0.040(3) 0.012(2) 0.005(2) 0.012(2)
C17 0.060(6) 0.022(3) 0.137(12) -0.003(5) 0.062(7) 0.007(3)
C18 0.033(2) 0.0224(18) 0.032(2) 0.0005(16) 0.0102(17) -0.0093(16)
C19 0.040(3) 0.026(2) 0.031(3) -0.0036(19) 0.005(2) -0.001(2)

loop_
_atom_type_symbol
_atom_type_description
_atom_type_scat_dispersion_real
_atom_type_scat_dispersion_imag
_atom_type_scat_source
C C 0.0033 0.0016 'International Tables Vol C Tables 4.2.6.8 and 6.1.1.4'
H H 0 0 'International Tables Vol C Tables 4.2.6.8 and 6.1.1.4'
N N 0.0061 0.0033 'International Tables Vol C Tables 4.2.6.8 and 6.1.1.4'
O O 0.0106 0.006 'International Tables Vol C Tables 4.2.6.8 and 6.1.1.4'

loop_
_geom_angle_atom_site_label_1
_geom_angle_atom_site_label_2
_geom_angle_atom_site_label_3
_geom_angle
_geom_angle_site_symmetry_1
_geom_angle_site_symmetry_3
_geom_angle_publ_flag
C2 C1 C6 120.43(17) . . ?
C2 C1 C7 119.88(16) . . ?
C6 C1 C7 119.68(16) . . ?
C3 C2 C1 118.93(17) . . ?
C2 C3 C4 122.68(18) . . ?
C2 C3 N1 119.21(18) . . ?
C4 C3 N1 118.09(18) . . ?
C5 C4 C3 116.48(17) . . ?
C4 C5 C6 123.42(18) . . ?
C4 C5 N2 117.83(18) . . ?
C6 C5 N2 118.75(18) . . ?
C5 C6 C1 118.03(17) . . ?
O1 C7 O2 125.11(19) . . ?
O1 C7 C1 120.98(18) . . ?
O2 C7 C1 113.91(16) . . ?
O4 N1 O3 123.6(2) . . ?
O4 N1 C3 118.7(2) . . ?
O3 N1 C3 117.62(19) . . ?
O6 N2 O5 124.5(2) . . ?
O6 N2 C5 117.66(19) . . ?
O5 N2 C5 117.9(2) . . ?
N3 C8 C9 121.80(18) . . ?
C8 C9 C10 119.67(18) . . ?
C11 C10 C9 117.25(18) . . ?
C11 C10 C10 121.7(2) . 5_667 ?
C9 C10 C10 121.1(2) . 5_667 ?
C12 C11 C10 119.70(19) . . ?
N3 C12 C11 122.0(2) . . ?
C8 N3 C12 119.52(18) . . ?
O8 C13 O7 122.0(6) . . ?
O8 C13 C14 126.7(5) . . ?
O7 C13 C14 111.2(4) . . ?
C15 C14 C19 120 . . ?
C15 C14 C13 124.0(3) . . ?
C19 C14 C13 116.0(3) . . ?
C16 C15 C14 120 . . ?
C15 C16 C17 120 . . ?
C18 C17 C16 120 . . ?
N4 C18 C19 124.3(4) . . ?
N4 C18 C17 115.7(4) . . ?
C19 C18 C17 120 . . ?
C18 C19 C14 120 . . ?

loop_
_geom_bond_atom_site_label_1
_geom_bond_atom_site_label_2
_geom_bond_distance
_geom_bond_site_symmetry_2
_geom_bond_publ_flag
C1 C2 1.393(3) . ?
C1 C6 1.395(3) . ?
C1 C7 1.509(3) . ?
C2 C3 1.384(3) . ?
C3 C4 1.388(3) . ?
C3 N1 1.464(3) . ?
C4 C5 1.383(3) . ?
C5 C6 1.389(3) . ?
C5 N2 1.474(3) . ?
C7 O1 1.230(2) . ?
C7 O2 1.285(2) . ?
N1 O4 1.222(3) . ?
N1 O3 1.225(3) . ?
N2 O6 1.223(3) . ?
N2 O5 1.226(3) . ?
C8 N3 1.332(3) . ?
C8 C9 1.385(3) . ?
C9 C10 1.398(3) . ?
C10 C11 1.395(3) . ?
C10 C10 1.480(4) 5_667 ?
C11 C12 1.380(3) . ?
C12 N3 1.333(3) . ?
N4 C18 1.322(7) . ?
O7 C13 1.360(7) . ?
O8 C13 1.189(6) . ?
C13 C14 1.496(7) . ?
C14 C15 1.39 . ?
C14 C19 1.39 . ?
C15 C16 1.39 . ?
C16 C17 1.39 . ?
C17 C18 1.39 . ?
C18 C19 1.39 . ?
